data_1543478
loop_
_publ_author_name
'Gomes, Ralph C.'
'de Simoni, Deborah'
'Coelho, Fernando'

_publ_section_title
;
 Methyl 8-oxo-2-phenyl-1-oxaspiro[4.5]deca-2,6,9-triene-3-carboxylate
;
_journal_issue 6
_journal_name_full IUCrData
_journal_page_first x160925
_journal_paper_doi 10.1107/S2414314616009251
_journal_volume 1
_journal_year 2016
_chemical_formula_iupac 'C17 H14 O4'
_chemical_formula_moiety 'C17 H14 O4'
_chemical_formula_sum 'C17 H14 O4'
_chemical_formula_weight 282.28
_chemical_name_systematic
;
Methyl
8-oxo-2-phenyl-1-oxaspiro[4.5]deca-2,6,9-triene-3-carboxylate
;
_space_group_crystal_system triclinic
_space_group_IT_number 2
_space_group_name_Hall '-P 1'
_space_group_name_H-M_alt 'P -1'
_symmetry_space_group_name_Hall '-P 1'
_symmetry_space_group_name_H-M 'P -1'
_atom_sites_solution_hydrogens geom
_audit_creation_method SHELXL-2014/7
_cell_angle_alpha 74.168(2)
_cell_angle_beta 84.636(2)
_cell_angle_gamma 78.731(2)
_cell_formula_units_Z 2
_cell_length_a 8.0416(8)
_cell_length_b 9.4577(10)
_cell_length_c 9.7397(10)
_cell_measurement_reflns_used 93
_cell_measurement_temperature 150(2)
_cell_measurement_theta_max 26.65
_cell_measurement_theta_min 3.25
_cell_volume 698.28(12)
_computing_cell_refinement
;
<i>SAINT</i> (Bruker, 2010)
;
_computing_data_collection
;
<i>APEX2</i> (Bruker, 2010)
;
_computing_data_reduction
;
<i>SAINT</i> (Bruker, 2010)
;
_computing_molecular_graphics
;
<i>MERCURY</i> (Macrae <i>et al.</i>,  2006)
;
_computing_publication_material
;
publCIF (Westrip, 2010)
;
_computing_structure_refinement
;
<i>SHELXL2014/7</i> (Sheldrick, 2015)
;
_computing_structure_solution
;
<i>SHELXS97</i> (Sheldrick, 2008)
;
_diffrn_ambient_temperature 150(2)
_diffrn_detector_area_resol_mean 8.3333
_diffrn_measured_fraction_theta_full 1.000
_diffrn_measured_fraction_theta_max 1.000
_diffrn_measurement_device_type 'Bruker APEX CCD detector'
_diffrn_measurement_method 'phi and omega scans'
_diffrn_radiation_source 'fine-focus sealed tube'
_diffrn_radiation_type MoK\a
_diffrn_radiation_wavelength 0.71073
_diffrn_reflns_av_R_equivalents 0.0203
_diffrn_reflns_limit_h_max 10
_diffrn_reflns_limit_h_min -10
_diffrn_reflns_limit_k_max 11
_diffrn_reflns_limit_k_min -11
_diffrn_reflns_limit_l_max 12
_diffrn_reflns_limit_l_min -12
_diffrn_reflns_number 30763
_diffrn_reflns_theta_full 25.242
_diffrn_reflns_theta_max 26.371
_diffrn_reflns_theta_min 2.175
_exptl_absorpt_coefficient_mu 0.096
_exptl_absorpt_correction_T_max 0.7461
_exptl_absorpt_correction_T_min 0.6798
_exptl_absorpt_correction_type multi-scan
_exptl_absorpt_process_details
;
(SADABS; Bruker, 2010)
;
_exptl_crystal_colour 'light yellow'
_exptl_crystal_density_diffrn 1.343
_exptl_crystal_description block
_exptl_crystal_F_000 296
_exptl_crystal_size_max 0.365
_exptl_crystal_size_mid 0.207
_exptl_crystal_size_min 0.205
_refine_diff_density_max 0.489
_refine_diff_density_min -0.372
_refine_ls_extinction_method none
_refine_ls_goodness_of_fit_ref 1.048
_refine_ls_hydrogen_treatment constr
_refine_ls_matrix_type full
_refine_ls_number_parameters 191
_refine_ls_number_reflns 2846
_refine_ls_number_restraints 0
_refine_ls_restrained_S_all 1.048
_refine_ls_R_factor_all 0.0418
_refine_ls_R_factor_gt 0.0391
_refine_ls_shift/su_max 0.000
_refine_ls_shift/su_mean 0.000
_refine_ls_structure_factor_coef Fsqd
_refine_ls_weighting_details 'w=1/[\s^2^(Fo^2^)+(0.0413P)^2^+0.3344P] where P=(Fo^2^+2Fc^2^)/3'
_refine_ls_weighting_scheme calc
_refine_ls_wR_factor_gt 0.0960
_refine_ls_wR_factor_ref 0.0985
_reflns_number_gt 2638
_reflns_number_total 2846
_reflns_threshold_expression 'I > 2\s(I)'
_cod_data_source_file sj4046sup1.cif
_cod_data_source_block I
_cod_database_code 1543478
_shelx_space_group_comment
;
The symmetry employed for this shelxl refinement is uniquely defined
by the following loop, which should always be used as a source of
symmetry information in preference to the above space-group names.
They are only intended as comments.
;
_shelx_estimated_absorpt_t_min 0.966
_shelx_estimated_absorpt_t_max 0.981

loop_
_space_group_symop_operation_xyz
'x, y, z'
'-x, -y, -z'

loop_
_atom_site_type_symbol
_atom_site_label
_atom_site_fract_x
_atom_site_fract_y
_atom_site_fract_z
_atom_site_U_iso_or_equiv
_atom_site_adp_type
_atom_site_calc_flag
_atom_site_occupancy
O O1 0.18597(17) 0.00818(15) 0.58977(12) 0.0594(4) Uani d 1
O O2 0.30998(11) 0.27812(11) 0.07753(10) 0.0320(2) Uani d 1
O O3 0.72621(12) 0.36813(12) -0.23114(10) 0.0381(3) Uani d 1
O O4 0.86312(11) 0.18240(10) -0.06200(10) 0.0300(2) Uani d 1
C C1 0.32385(15) 0.43009(13) -0.15731(13) 0.0220(3) Uani d 1
C C2 0.41536(15) 0.32065(13) -0.03849(13) 0.0225(3) Uani d 1
C C3 0.57777(16) 0.25242(13) -0.01880(13) 0.0233(3) Uani d 1
C C4 0.59324(17) 0.14561(17) 0.12760(15) 0.0360(3) Uani d 1
H H4A 0.6756 0.1694 0.1836 0.043 Uiso calc 1
H H4B 0.6284 0.0411 0.1217 0.043 Uiso calc 1
C C5 0.41077(16) 0.17208(14) 0.19365(13) 0.0266(3) Uani d 1
C C6 0.39846(19) 0.24628(15) 0.31205(16) 0.0339(3) Uani d 1
H H6 0.4411 0.3367 0.2950 0.041 Uiso calc 1
C C7 0.3303(2) 0.19091(17) 0.44045(15) 0.0380(3) Uani d 1
H H7 0.3293 0.2411 0.5128 0.046 Uiso calc 1
C C8 0.25653(18) 0.05505(17) 0.47397(14) 0.0357(3) Uani d 1
C C9 0.26682(18) -0.02037(15) 0.36014(16) 0.0349(3) Uani d 1
H H9 0.2242 -0.1109 0.3785 0.042 Uiso calc 1
C C10 0.33392(18) 0.03464(15) 0.23263(14) 0.0311(3) Uani d 1
H H10 0.3332 -0.0165 0.1612 0.037 Uiso calc 1
C C11 0.18775(17) 0.53458(14) -0.12597(14) 0.0285(3) Uani d 1
H H11 0.1596 0.5370 -0.0296 0.034 Uiso calc 1
C C12 0.09371(18) 0.63454(16) -0.23470(17) 0.0371(3) Uani d 1
H H12 0.0026 0.7069 -0.2131 0.045 Uiso calc 1
C C13 0.13212(18) 0.62930(17) -0.37493(16) 0.0382(3) Uani d 1
H H13 0.0664 0.6973 -0.4493 0.046 Uiso calc 1
C C14 0.26596(18) 0.52542(16) -0.40708(14) 0.0325(3) Uani d 1
H H14 0.2918 0.5221 -0.5035 0.039 Uiso calc 1
C C15 0.36248(16) 0.42623(14) -0.29899(13) 0.0255(3) Uani d 1
H H15 0.4550 0.3556 -0.3214 0.031 Uiso calc 1
C C16 0.72412(15) 0.27742(13) -0.11712(13) 0.0231(3) Uani d 1
C C17 1.01867(17) 0.19418(18) -0.14803(17) 0.0376(3) Uani d 1
H H17A 1.0201 0.1452 -0.2249 0.056 Uiso calc 1
H H17B 1.1158 0.1456 -0.0881 0.056 Uiso calc 1
H H17C 1.0256 0.2997 -0.1894 0.056 Uiso calc 1

loop_
_atom_site_aniso_label
_atom_site_aniso_U_11
_atom_site_aniso_U_22
_atom_site_aniso_U_33
_atom_site_aniso_U_12
_atom_site_aniso_U_13
_atom_site_aniso_U_23
O1 0.0608(8) 0.0683(8) 0.0271(6) 0.0076(6) 0.0145(5) 0.0055(5)
O2 0.0230(5) 0.0425(6) 0.0217(5) -0.0041(4) 0.0019(3) 0.0043(4)
O3 0.0268(5) 0.0483(6) 0.0291(5) -0.0070(4) 0.0014(4) 0.0063(4)
O4 0.0217(4) 0.0317(5) 0.0320(5) -0.0012(4) 0.0011(4) -0.0042(4)
C1 0.0210(6) 0.0215(6) 0.0236(6) -0.0075(4) -0.0007(4) -0.0034(5)
C2 0.0247(6) 0.0241(6) 0.0197(6) -0.0085(5) 0.0019(5) -0.0056(5)
C3 0.0251(6) 0.0235(6) 0.0204(6) -0.0055(5) -0.0011(5) -0.0037(5)
C4 0.0268(7) 0.0433(8) 0.0266(7) -0.0026(6) 0.0010(5) 0.0063(6)
C5 0.0275(6) 0.0291(6) 0.0199(6) -0.0058(5) -0.0012(5) -0.0001(5)
C6 0.0392(8) 0.0260(6) 0.0391(8) -0.0070(6) -0.0107(6) -0.0087(6)
C7 0.0470(8) 0.0408(8) 0.0276(7) 0.0060(6) -0.0102(6) -0.0184(6)
C8 0.0345(7) 0.0388(8) 0.0217(7) 0.0071(6) 0.0022(5) 0.0014(6)
C9 0.0366(7) 0.0278(7) 0.0370(8) -0.0099(6) 0.0035(6) -0.0019(6)
C10 0.0373(7) 0.0309(7) 0.0289(7) -0.0091(6) 0.0003(5) -0.0124(5)
C11 0.0281(6) 0.0276(6) 0.0292(7) -0.0053(5) 0.0027(5) -0.0070(5)
C12 0.0297(7) 0.0294(7) 0.0439(8) 0.0022(5) 0.0013(6) -0.0018(6)
C13 0.0316(7) 0.0358(7) 0.0360(8) -0.0031(6) -0.0066(6) 0.0090(6)
C14 0.0323(7) 0.0388(7) 0.0235(6) -0.0099(6) -0.0019(5) -0.0004(5)
C15 0.0243(6) 0.0277(6) 0.0242(6) -0.0062(5) 0.0003(5) -0.0056(5)
C16 0.0230(6) 0.0244(6) 0.0234(6) -0.0058(5) -0.0014(5) -0.0076(5)
C17 0.0214(6) 0.0457(8) 0.0436(8) -0.0038(6) 0.0040(6) -0.0113(7)

loop_
_atom_type_symbol
_atom_type_description
_atom_type_scat_dispersion_real
_atom_type_scat_dispersion_imag
_atom_type_scat_source
C C 0.0033 0.0016 'International Tables Vol C Tables 4.2.6.8 and 6.1.1.4'
H H 0.0000 0.0000 'International Tables Vol C Tables 4.2.6.8 and 6.1.1.4'
O O 0.0106 0.0060 'International Tables Vol C Tables 4.2.6.8 and 6.1.1.4'

loop_
_geom_angle_atom_site_label_1
_geom_angle_atom_site_label_2
_geom_angle_atom_site_label_3
_geom_angle
C2 O2 C5 109.13(9)
C16 O4 C17 116.00(10)
C15 C1 C11 119.37(11)
C15 C1 C2 121.86(11)
C11 C1 C2 118.65(11)
C3 C2 O2 113.21(11)
C3 C2 C1 134.71(11)
O2 C2 C1 112.08(10)
C2 C3 C16 127.59(11)
C2 C3 C4 109.82(11)
C16 C3 C4 122.55(11)
C3 C4 C5 102.63(11)
C3 C4 H4A 111.2
C5 C4 H4A 111.2
C3 C4 H4B 111.2
C5 C4 H4B 111.2
H4A C4 H4B 109.2
O2 C5 C10 106.01(10)
O2 C5 C6 106.60(10)
C10 C5 C6 113.32(11)
O2 C5 C4 104.99(9)
C10 C5 C4 112.35(12)
C6 C5 C4 112.79(12)
C7 C6 C5 122.59(13)
C7 C6 H6 118.7
C5 C6 H6 118.7
C6 C7 C8 122.11(13)
C6 C7 H7 118.9
C8 C7 H7 118.9
O1 C8 C9 121.24(15)
O1 C8 C7 122.17(15)
C9 C8 C7 116.56(12)
C10 C9 C8 121.37(13)
C10 C9 H9 119.3
C8 C9 H9 119.3
C9 C10 C5 123.96(12)
C9 C10 H10 118.0
C5 C10 H10 118.0
C12 C11 C1 120.20(12)
C12 C11 H11 119.9
C1 C11 H11 119.9
C11 C12 C13 120.06(13)
C11 C12 H12 120.0
C13 C12 H12 120.0
C14 C13 C12 120.20(13)
C14 C13 H13 119.9
C12 C13 H13 119.9
C13 C14 C15 120.14(13)
C13 C14 H14 119.9
C15 C14 H14 119.9
C14 C15 C1 120.01(12)
C14 C15 H15 120.0
C1 C15 H15 120.0
O3 C16 O4 123.01(11)
O3 C16 C3 127.24(12)
O4 C16 C3 109.75(10)
O4 C17 H17A 109.5
O4 C17 H17B 109.5
H17A C17 H17B 109.5
O4 C17 H17C 109.5
H17A C17 H17C 109.5
H17B C17 H17C 109.5

loop_
_geom_bond_atom_site_label_1
_geom_bond_atom_site_label_2
_geom_bond_distance
O1 C8 1.2233(17)
O2 C2 1.3649(14)
O2 C5 1.4753(15)
O3 C16 1.2049(16)
O4 C16 1.3422(15)
O4 C17 1.4445(16)
C1 C15 1.3947(17)
C1 C11 1.3954(18)
C1 C2 1.4697(17)
C2 C3 1.3450(18)
C3 C16 1.4603(17)
C3 C4 1.5058(17)
C4 C5 1.5484(18)
C4 H4A 0.9900
C4 H4B 0.9900
C5 C10 1.4889(18)
C5 C6 1.4916(19)
C6 C7 1.329(2)
C6 H6 0.9500
C7 C8 1.463(2)
C7 H7 0.9500
C8 C9 1.462(2)
C9 C10 1.3176(19)
C9 H9 0.9500
C10 H10 0.9500
C11 C12 1.382(2)
C11 H11 0.9500
C12 C13 1.384(2)
C12 H12 0.9500
C13 C14 1.383(2)
C13 H13 0.9500
C14 C15 1.3857(18)
C14 H14 0.9500
C15 H15 0.9500
C17 H17A 0.9800
C17 H17B 0.9800
C17 H17C 0.9800

loop_
_geom_hbond_atom_site_label_D
_geom_hbond_atom_site_label_H
_geom_hbond_atom_site_label_A
_geom_hbond_site_symmetry_A
_geom_hbond_distance_DH
_geom_hbond_distance_HA
_geom_hbond_distance_DA
_geom_hbond_angle_DHA
C4 H4A O1 2_656 0.99 2.58 3.2504(19) 125
C14 H14 O3 2_664 0.95 2.52 3.3884(17) 153

loop_
_geom_torsion_atom_site_label_1
_geom_torsion_atom_site_label_2
_geom_torsion_atom_site_label_3
_geom_torsion_atom_site_label_4
_geom_torsion
C5 O2 C2 C3 2.26(14)
C5 O2 C2 C1 -178.33(10)
C15 C1 C2 C3 38.1(2)
C11 C1 C2 C3 -145.95(14)
C15 C1 C2 O2 -141.12(12)
C11 C1 C2 O2 34.81(15)
O2 C2 C3 C16 -176.46(11)
C1 C2 C3 C16 4.3(2)
O2 C2 C3 C4 1.02(15)
C1 C2 C3 C4 -178.22(13)
C2 C3 C4 C5 -3.59(15)
C16 C3 C4 C5 174.03(11)
C2 O2 C5 C10 -123.48(11)
C2 O2 C5 C6 115.50(11)
C2 O2 C5 C4 -4.38(14)
C3 C4 C5 O2 4.65(14)
C3 C4 C5 C10 119.40(12)
C3 C4 C5 C6 -111.02(13)
O2 C5 C6 C7 118.32(14)
C10 C5 C6 C7 2.09(19)
C4 C5 C6 C7 -126.98(15)
C5 C6 C7 C8 -2.1(2)
C6 C7 C8 O1 -176.17(15)
C6 C7 C8 C9 2.1(2)
O1 C8 C9 C10 175.99(15)
C7 C8 C9 C10 -2.3(2)
C8 C9 C10 C5 2.6(2)
O2 C5 C10 C9 -118.93(15)
C6 C5 C10 C9 -2.3(2)
C4 C5 C10 C9 126.94(15)
C15 C1 C11 C12 -0.87(19)
C2 C1 C11 C12 -176.89(12)
C1 C11 C12 C13 1.3(2)
C11 C12 C13 C14 -0.8(2)
C12 C13 C14 C15 -0.1(2)
C13 C14 C15 C1 0.6(2)
C11 C1 C15 C14 -0.08(18)
C2 C1 C15 C14 175.81(11)
C17 O4 C16 O3 -0.14(18)
C17 O4 C16 C3 179.99(11)
C2 C3 C16 O3 3.3(2)
C4 C3 C16 O3 -173.93(14)
C2 C3 C16 O4 -176.89(12)
C4 C3 C16 O4 5.93(17)

_cod_database_fobs_code 1543478
